data_7100235
loop_
_publ_author_name
'Pingyun Feng'
'Xianhui Bu'
'Jingli Xie'
'Nanfeng Zheng'

_publ_section_title
;
One-dimensional Coordination Polymers Containing
Penta-Supertetrahedral Sulfide Clusters Linked by Dipyridyl Ligands
;
_journal_name_full 'Chemical Communications'
_journal_paper_doi 10.1039/b508470a
_journal_year 2005
_chemical_formula_sum 'C96 H80 N2 S15 Zn8'
_chemical_formula_weight 2265.48
_space_group_IT_number 14
_symmetry_cell_setting monoclinic
_symmetry_space_group_name_Hall '-P 2yn'
_symmetry_space_group_name_H-M 'P 1 21/n 1'
_cell_angle_alpha 90.00
_cell_angle_beta 105.75(3)
_cell_angle_gamma 90.00
_cell_formula_units_Z 4
_cell_length_a 14.606(3)
_cell_length_b 25.837(5)
_cell_length_c 26.907(5)
_cell_measurement_temperature 293(2)
_cell_volume 9773(3)
_diffrn_ambient_temperature 293(2)
_exptl_crystal_density_diffrn 1.540
_cod_depositor_comments
;
The following automatic conversions were performed:
'_symmetry_cell_setting' value 'Monoclinic' changed to 'monoclinic'
according to '/home/saulius/struct/CIF-dictionaries/cif_core.dic'
dictionary named 'cif_core.dic' version 2.4.1 from 2010-06-29.

Automatic conversion script
Id: cif_fix_enum 1527 2010-12-29 10:47:43Z saulius 
;
_cod_original_sg_symbol_H-M 'P 21/n'
_cod_database_code 7100235

loop_
_symmetry_equiv_pos_as_xyz
'x, y, z'
'-x+1/2, y+1/2, -z+1/2'
'-x, -y, -z'
'x-1/2, -y-1/2, z-1/2'

loop_
_atom_site_label
_atom_site_type_symbol
_atom_site_fract_x
_atom_site_fract_y
_atom_site_fract_z
_atom_site_U_iso_or_equiv
_atom_site_adp_type
_atom_site_occupancy
_atom_site_symmetry_multiplicity
_atom_site_calc_flag
_atom_site_refinement_flags
_atom_site_disorder_assembly
_atom_site_disorder_group
Zn1 Zn 0.07258(11) 0.19234(4) 0.16275(4) 0.0546(4) Uani 1 1 d . . .
Zn2 Zn 0.12098(7) 0.23538(4) 0.29608(4) 0.0347(3) Uani 1 1 d . . .
Zn3 Zn -0.12199(9) 0.25665(5) 0.19878(4) 0.0504(4) Uani 1 1 d . . .
Zn4 Zn 0.10695(7) 0.32953(4) 0.18630(4) 0.0318(3) Uani 1 1 d . B .
Zn5 Zn -0.12407(7) 0.39067(5) 0.15876(4) 0.0397(3) Uani 1 1 d . . .
Zn6 Zn -0.00731(8) 0.36273(5) 0.29427(4) 0.0459(3) Uani 1 1 d . A .
Zn7 Zn -0.11054(9) 0.23937(7) 0.33810(5) 0.0669(5) Uani 1 1 d . . .
Zn8 Zn 0.26274(8) 0.36208(5) 0.32251(5) 0.0526(4) Uani 1 1 d . B .
S1 S 0.1878(2) 0.25628(10) 0.16901(10) 0.0480(7) Uani 1 1 d . . .
S2 S -0.0852(2) 0.22082(11) 0.12694(10) 0.0586(8) Uani 1 1 d . . .
S3 S 0.0942(2) 0.15884(10) 0.24568(10) 0.0516(7) Uani 1 1 d . . .
S4 S 0.02285(15) 0.29600(8) 0.24171(8) 0.0301(5) Uani 1 1 d . . .
S5 S 0.05574(18) 0.22000(11) 0.36517(10) 0.0476(6) Uani 1 1 d . A .
S6 S 0.27451(16) 0.27032(9) 0.31667(9) 0.0375(5) Uani 1 1 d . . .
S7 S -0.1729(2) 0.20236(16) 0.25469(13) 0.0901(14) Uani 1 1 d . A .
S8 S -0.22521(17) 0.32666(13) 0.17457(10) 0.0529(7) Uani 1 1 d . . .
S9 S -0.04733(19) 0.43252(10) 0.23545(10) 0.0454(6) Uani 1 1 d . . .
S10 S -0.01444(16) 0.36162(10) 0.11539(9) 0.0367(5) Uani 1 1 d . . .
S11 S 0.20988(16) 0.39091(9) 0.23381(10) 0.0404(6) Uani 1 1 d . . .
S12 S -0.1226(2) 0.33176(16) 0.32976(13) 0.0765(11) Uani 1 1 d . A .
S13 S 0.1326(2) 0.37568(11) 0.35791(10) 0.0556(8) Uani 1 1 d . . .
S14 S -0.1826(4) 0.2300(2) 0.40445(19) 0.0711(19) Uani 0.740(14) 1 d P A 1
S14 S -0.1490(11) 0.1879(9) 0.3982(5) 0.081(9) Uani 0.260(14) 1 d P A 2
S15 S 0.3767(3) 0.40973(18) 0.3767(2) 0.127(2) Uani 1 1 d . . .
N2 N -0.2232(6) 0.4339(4) 0.1090(3) 0.058(3) Uani 1 1 d . . .
N1 N 0.0826(8) 0.1371(4) 0.1121(4) 0.074(3) Uiso 1 1 d . . .
C1 C 0.1239(12) 0.0902(7) 0.1255(7) 0.105(5) Uiso 1 1 d . . .
H1 H 0.1628 0.0845 0.1587 0.126 Uiso 1 1 calc R . .
C2 C 0.1066(13) 0.0503(8) 0.0881(8) 0.115(6) Uiso 1 1 d . . .
H2 H 0.1287 0.0171 0.0978 0.138 Uiso 1 1 calc R . .
C3 C 0.0607(13) 0.0594(7) 0.0406(7) 0.104(5) Uiso 1 1 d . . .
C4 C 0.0335(13) 0.1054(7) 0.0258(8) 0.114(6) Uiso 1 1 d . . .
H4 H 0.0032 0.1115 -0.0088 0.137 Uiso 1 1 calc R . .
C5 C 0.0482(12) 0.1461(7) 0.0602(7) 0.105(5) Uiso 1 1 d . . .
H5 H 0.0346 0.1798 0.0482 0.126 Uiso 1 1 calc R . .
C6 C 0.0447(16) 0.0126(9) 0.0021(9) 0.202(17) Uani 1 1 d . . .
H6 H 0.0879 0.0024 -0.0158 0.243 Uiso 1 1 calc R . .
C7 C 0.2155(5) 0.2546(3) 0.1101(3) 0.067(3) Uani 1 1 d G . .
C8 C 0.2699(4) 0.2125(3) 0.1030(4) 0.188(14) Uani 1 1 d G . .
H8 H 0.2897 0.1881 0.1291 0.226 Uiso 1 1 calc R . .
C9 C 0.2948(5) 0.2069(4) 0.0570(4) 0.143(9) Uani 1 1 d G . .
H9 H 0.3312 0.1787 0.0523 0.171 Uiso 1 1 calc R . .
C10 C 0.2652(6) 0.2434(5) 0.0180(3) 0.139(9) Uani 1 1 d G . .
H10 H 0.2819 0.2397 -0.0129 0.167 Uiso 1 1 calc R . .
C11 C 0.2108(6) 0.2855(5) 0.0250(3) 0.175(11) Uani 1 1 d G . .
H11 H 0.1911 0.3099 -0.0011 0.210 Uiso 1 1 calc R . .
C12 C 0.1860(5) 0.2911(3) 0.0710(4) 0.186(14) Uani 1 1 d G . .
H12 H 0.1496 0.3193 0.0757 0.223 Uiso 1 1 calc R . .
C13 C -0.1464(5) 0.1615(3) 0.1096(3) 0.080(4) Uiso 1 1 d G . .
C14 C -0.1181(6) 0.1154(3) 0.1359(4) 0.107(5) Uiso 1 1 d G . .
H14 H -0.0658 0.1149 0.1647 0.129 Uiso 1 1 calc R . .
C15 C -0.1681(7) 0.0701(3) 0.1191(5) 0.173(10) Uiso 1 1 d G . .
H15 H -0.1492 0.0392 0.1367 0.207 Uiso 1 1 calc R . .
C16 C -0.2464(7) 0.0708(4) 0.0760(5) 0.235(15) Uiso 1 1 d G . .
H16 H -0.2798 0.0405 0.0648 0.281 Uiso 1 1 calc R . .
C17 C -0.2746(5) 0.1169(5) 0.0497(4) 0.238(16) Uiso 1 1 d G . .
H17 H -0.3270 0.1174 0.0208 0.286 Uiso 1 1 calc R . .
C18 C -0.2246(4) 0.1623(4) 0.0664(4) 0.141(8) Uiso 1 1 d G . .
H18 H -0.2435 0.1931 0.0488 0.169 Uiso 1 1 calc R . .
C19 C 0.2047(10) 0.1216(4) 0.2556(4) 0.057(3) Uani 1 1 d . . .
C20 C 0.1940(13) 0.0685(4) 0.2646(5) 0.085(5) Uani 1 1 d . . .
H20 H 0.1366 0.0546 0.2670 0.102 Uiso 1 1 calc R . .
C21 C 0.2749(18) 0.0379(6) 0.2696(6) 0.111(7) Uani 1 1 d . . .
H21 H 0.2724 0.0025 0.2749 0.133 Uiso 1 1 calc R . .
C22 C 0.3571(16) 0.0605(7) 0.2665(6) 0.106(6) Uani 1 1 d . . .
H22 H 0.4098 0.0396 0.2685 0.128 Uiso 1 1 calc R . .
C23 C 0.3658(12) 0.1117(5) 0.2609(5) 0.086(5) Uani 1 1 d . . .
H23 H 0.4247 0.1256 0.2613 0.103 Uiso 1 1 calc R . .
C24 C 0.2891(10) 0.1437(5) 0.2545(5) 0.066(3) Uani 1 1 d . . .
H24 H 0.2941 0.1791 0.2495 0.079 Uiso 1 1 calc R . .
C25 C 0.0693(10) 0.1523(5) 0.3711(5) 0.073(4) Uiso 1 1 d . . .
C26 C -0.0115(15) 0.1203(8) 0.3564(8) 0.124(7) Uiso 1 1 d . A .
H26 H -0.0722 0.1345 0.3467 0.149 Uiso 1 1 calc R . .
C27 C 0.002(2) 0.0630(11) 0.3565(10) 0.183(11) Uiso 1 1 d . . .
H27 H -0.0486 0.0400 0.3470 0.219 Uiso 1 1 calc R A .
C28 C 0.0915(18) 0.0474(10) 0.3710(9) 0.144(8) Uiso 1 1 d . A .
H28 H 0.0993 0.0117 0.3706 0.173 Uiso 1 1 calc R . .
C29 C 0.1641(16) 0.0712(8) 0.3845(8) 0.124(7) Uiso 1 1 d . . .
H29 H 0.2228 0.0546 0.3946 0.149 Uiso 1 1 calc R A .
C30 C 0.1561(11) 0.1307(6) 0.3844(6) 0.089(4) Uiso 1 1 d . A .
H30 H 0.2104 0.1513 0.3935 0.106 Uiso 1 1 calc R . .
C31 C 0.3262(2) 0.24553(13) 0.37979(11) 0.052(3) Uani 1 1 d G . .
C32 C 0.3077(2) 0.26845(14) 0.42281(10) 0.083(4) Uani 1 1 d G . .
H32 H 0.2659 0.2962 0.4187 0.099 Uiso 1 1 calc R . .
C33 C 0.3519(2) 0.24984(16) 0.47194(11) 0.110(6) Uani 1 1 d G . .
H33 H 0.3396 0.2652 0.5007 0.132 Uiso 1 1 calc R . .
C34 C 0.4145(2) 0.20832(16) 0.47806(13) 0.128(8) Uani 1 1 d G . .
H34 H 0.4440 0.1959 0.5109 0.154 Uiso 1 1 calc R . .
C35 C 0.4329(2) 0.18540(16) 0.43504(14) 0.175(12) Uani 1 1 d G . .
H35 H 0.4748 0.1576 0.4391 0.210 Uiso 1 1 calc R . .
C36 C 0.3888(2) 0.20400(14) 0.38590(13) 0.133(9) Uani 1 1 d G . .
H36 H 0.4011 0.1887 0.3571 0.159 Uiso 1 1 calc R . .
C37 C -0.2977(2) 0.21272(12) 0.23739(13) 0.100(5) Uiso 1 1 d G . .
C38 C -0.3407(2) 0.24884(13) 0.26206(13) 0.141(8) Uiso 1 1 d G A .
H38 H -0.3036 0.2697 0.2879 0.170 Uiso 1 1 calc R . .
C39 C -0.4391(2) 0.25370(15) 0.24810(14) 0.34(3) Uiso 1 1 d G . .
H39 H -0.4679 0.2779 0.2646 0.407 Uiso 1 1 calc R A .
C40 C -0.4946(2) 0.22245(16) 0.20946(16) 0.185(11) Uiso 1 1 d G A .
H40 H -0.5605 0.2257 0.2001 0.222 Uiso 1 1 calc R . .
C41 C -0.4516(2) 0.18633(15) 0.18479(15) 0.171(10) Uiso 1 1 d G . .
H41 H -0.4887 0.1654 0.1589 0.206 Uiso 1 1 calc R A .
C42 C -0.3532(2) 0.18147(13) 0.19875(14) 0.247(16) Uiso 1 1 d G A .
H42 H -0.3244 0.1573 0.1822 0.297 Uiso 1 1 calc R . .
C43 C -0.30655(19) 0.31038(13) 0.11470(11) 0.059(3) Uani 1 1 d G . .
C44 C -0.2816(2) 0.31197(14) 0.06841(10) 0.076(4) Uani 1 1 d G . .
H44 H -0.2194 0.3196 0.0684 0.091 Uiso 1 1 calc R . .
C45 C -0.3496(2) 0.30211(16) 0.02212(11) 0.105(6) Uani 1 1 d G . .
H45 H -0.3329 0.3032 -0.0089 0.127 Uiso 1 1 calc R . .
C46 C -0.4426(2) 0.29066(17) 0.02211(12) 0.132(9) Uani 1 1 d G . .
H46 H -0.4881 0.2841 -0.0089 0.159 Uiso 1 1 calc R . .
C47 C -0.4676(2) 0.28907(16) 0.06839(13) 0.156(10) Uani 1 1 d G . .
H47 H -0.5298 0.2814 0.0684 0.187 Uiso 1 1 calc R . .
C48 C -0.39954(18) 0.29893(14) 0.11469(12) 0.104(6) Uani 1 1 d G . .
H48 H -0.4162 0.2979 0.1457 0.125 Uiso 1 1 calc R . .
C49 C -0.14215(18) 0.47366(10) 0.24516(12) 0.063(3) Uiso 1 1 d G . .
C50 C -0.1465(2) 0.52431(10) 0.22724(13) 0.088(4) Uiso 1 1 d G . .
H50 H -0.1024 0.5359 0.2105 0.106 Uiso 1 1 calc R . .
C51 C -0.2166(2) 0.55758(11) 0.23436(15) 0.114(6) Uiso 1 1 d G . .
H51 H -0.2195 0.5915 0.2224 0.136 Uiso 1 1 calc R . .
C52 C -0.2824(2) 0.54021(12) 0.25940(16) 0.180(10) Uiso 1 1 d G . .
H52 H -0.3294 0.5625 0.2642 0.216 Uiso 1 1 calc R . .
C53 C -0.2781(2) 0.48956(12) 0.27733(14) 0.219(14) Uiso 1 1 d G . .
H53 H -0.3222 0.4779 0.2941 0.262 Uiso 1 1 calc R . .
C54 C -0.20799(18) 0.45629(11) 0.27021(12) 0.122(6) Uiso 1 1 d G . .
H54 H -0.2051 0.4224 0.2822 0.146 Uiso 1 1 calc R . .
C55 C 0.0331(2) 0.41666(13) 0.09236(10) 0.041(2) Uani 1 1 d G . .
C56 C 0.0454(2) 0.46403(12) 0.11780(11) 0.055(3) Uani 1 1 d G . .
H56 H 0.0284 0.4678 0.1485 0.066 Uiso 1 1 calc R . .
C57 C 0.0830(2) 0.50575(13) 0.09734(12) 0.076(4) Uani 1 1 d G . .
H57 H 0.0913 0.5374 0.1144 0.091 Uiso 1 1 calc R . .
C58 C 0.1084(2) 0.50010(15) 0.05146(12) 0.099(6) Uani 1 1 d G . .
H58 H 0.1337 0.5280 0.0378 0.118 Uiso 1 1 calc R . .
C59 C 0.0961(3) 0.45273(16) 0.02602(11) 0.092(5) Uani 1 1 d G . .
H59 H 0.1131 0.4489 -0.0047 0.110 Uiso 1 1 calc R . .
C60 C 0.0585(2) 0.41101(15) 0.04647(10) 0.067(3) Uani 1 1 d G . .
H60 H 0.0502 0.3793 0.0294 0.081 Uiso 1 1 calc R . .
C61 C 0.30868(17) 0.39317(14) 0.21033(11) 0.118(3) Uiso 0.608(11) 1 d PG B 3
C62 C 0.39958(17) 0.39469(15) 0.24400(12) 0.118(3) Uiso 0.608(11) 1 d PG B 3
H62 H 0.4077 0.3923 0.2794 0.142 Uiso 0.608(11) 1 calc PR B 3
C63 C 0.47830(18) 0.39981(17) 0.22472(14) 0.118(3) Uiso 0.608(11) 1 d PG B 3
H63 H 0.5391 0.4008 0.2473 0.142 Uiso 0.608(11) 1 calc PR B 3
C64 C 0.4661(2) 0.40340(18) 0.17178(14) 0.118(3) Uiso 0.608(11) 1 d PG B 3
H64 H 0.5188 0.4068 0.1589 0.142 Uiso 0.608(11) 1 calc PR B 3
C65 C 0.3752(2) 0.40188(17) 0.13811(13) 0.118(3) Uiso 0.608(11) 1 d PG B 3
H65 H 0.3671 0.4043 0.1027 0.142 Uiso 0.608(11) 1 calc PR B 3
C66 C 0.29651(19) 0.39677(15) 0.15738(12) 0.118(3) Uiso 0.608(11) 1 d PG B 3
H66 H 0.2357 0.3957 0.1349 0.142 Uiso 0.608(11) 1 calc PR B 3
C61B C 0.29972(17) 0.39156(14) 0.20178(11) 0.118(3) Uiso 0.392(11) 1 d PG B 4
C62B C 0.38047(17) 0.36356(15) 0.22657(12) 0.118(3) Uiso 0.392(11) 1 d PG B 4
H62B H 0.3918 0.3552 0.2613 0.142 Uiso 0.392(11) 1 calc PR B 4
C63B C 0.44429(19) 0.34811(17) 0.19942(13) 0.118(3) Uiso 0.392(11) 1 d PG B 4
H63B H 0.4983 0.3294 0.2160 0.142 Uiso 0.392(11) 1 calc PR B 4
C64B C 0.4274(2) 0.36066(18) 0.14748(14) 0.118(3) Uiso 0.392(11) 1 d PG B 4
H64B H 0.4701 0.3503 0.1293 0.142 Uiso 0.392(11) 1 calc PR B 4
C65B C 0.3466(2) 0.38865(17) 0.12269(13) 0.118(3) Uiso 0.392(11) 1 d PG B 4
H65B H 0.3353 0.3970 0.0879 0.142 Uiso 0.392(11) 1 calc PR B 4
C66B C 0.28280(19) 0.40410(15) 0.14984(11) 0.118(3) Uiso 0.392(11) 1 d PG B 4
H66B H 0.2288 0.4228 0.1333 0.142 Uiso 0.392(11) 1 calc PR B 4
C67 C -0.0811(2) 0.36523(12) 0.39408(10) 0.095(5) Uiso 1 1 d G . .
C68 C -0.0451(2) 0.33326(14) 0.43643(9) 0.098(5) Uiso 1 1 d G A .
H68 H -0.0377 0.2980 0.4316 0.117 Uiso 1 1 calc R . .
C69 C -0.0201(3) 0.35395(15) 0.48598(10) 0.134(7) Uiso 1 1 d G . .
H69 H 0.0040 0.3326 0.5143 0.161 Uiso 1 1 calc R A .
C70 C -0.0312(3) 0.40662(16) 0.49317(10) 0.164(9) Uiso 1 1 d G A .
H70 H -0.0145 0.4205 0.5263 0.196 Uiso 1 1 calc R . .
C71 C -0.0672(2) 0.43859(14) 0.45082(11) 0.155(9) Uiso 1 1 d G . .
H71 H -0.0746 0.4738 0.4556 0.186 Uiso 1 1 calc R A .
C72 C -0.0922(2) 0.41789(13) 0.40128(11) 0.105(5) Uiso 1 1 d G A .
H72 H -0.1163 0.4393 0.3729 0.126 Uiso 1 1 calc R . .
C73 C 0.1362(2) 0.44005(11) 0.37644(10) 0.086(4) Uiso 1 1 d G B .
C74 C 0.1286(2) 0.48128(11) 0.34238(11) 0.078(4) Uiso 1 1 d G . .
H74 H 0.1210 0.4751 0.3075 0.094 Uiso 1 1 calc R B .
C75 C 0.1322(2) 0.53182(11) 0.36051(13) 0.132(7) Uiso 1 1 d G B .
H75 H 0.1271 0.5594 0.3377 0.158 Uiso 1 1 calc R . .
C76 C 0.1435(3) 0.54113(12) 0.41271(13) 0.252(17) Uiso 1 1 d G . .
H76 H 0.1459 0.5750 0.4248 0.302 Uiso 1 1 calc R B .
C77 C 0.1511(3) 0.49990(13) 0.44678(12) 0.43(3) Uiso 1 1 d G B .
H77 H 0.1587 0.5061 0.4817 0.511 Uiso 1 1 calc R . .
C78 C 0.1475(2) 0.44936(13) 0.42864(10) 0.233(15) Uiso 1 1 d G . .
H78 H 0.1526 0.4218 0.4514 0.279 Uiso 1 1 calc R B .
C79 C -0.2444(3) 0.16931(15) 0.39494(14) 0.068(3) Uiso 1 1 d G . .
C80 C -0.3401(3) 0.16563(16) 0.36839(15) 0.125(7) Uiso 1 1 d G A .
H80 H -0.3714 0.1939 0.3501 0.150 Uiso 1 1 calc R . .
C81 C -0.3890(3) 0.11963(17) 0.36922(17) 0.124(7) Uiso 1 1 d G . .
H81 H -0.4531 0.1172 0.3515 0.148 Uiso 1 1 calc R A .
C82 C -0.3422(3) 0.07731(17) 0.39659(18) 0.131(7) Uiso 1 1 d G A .
H82 H -0.3749 0.0465 0.3971 0.158 Uiso 1 1 calc R . .
C83 C -0.2465(3) 0.08099(16) 0.42315(17) 0.151(8) Uiso 1 1 d G . .
H83 H -0.2152 0.0527 0.4415 0.181 Uiso 1 1 calc R A .
C84 C -0.1976(3) 0.12699(15) 0.42233(15) 0.153(9) Uiso 1 1 d G A .
H84 H -0.1335 0.1295 0.4401 0.183 Uiso 1 1 calc R . .
C85 C 0.47180(17) 0.38460(16) 0.37551(12) 0.127(7) Uiso 1 1 d G B .
C86 C 0.53216(17) 0.42376(17) 0.36829(14) 0.28(2) Uiso 1 1 d G . .
H86 H 0.5084 0.4569 0.3592 0.341 Uiso 1 1 calc R B .
C87 C 0.62806(17) 0.41348(19) 0.37461(16) 0.258(17) Uiso 1 1 d G B .
H87 H 0.6684 0.4397 0.3698 0.309 Uiso 1 1 calc R . .
C88 C 0.66359(16) 0.3640(2) 0.38816(16) 0.152(9) Uiso 1 1 d G . .
H88 H 0.7277 0.3571 0.3924 0.182 Uiso 1 1 calc R B .
C89 C 0.60322(17) 0.32485(19) 0.39539(15) 0.164(9) Uiso 1 1 d G B .
H89 H 0.6270 0.2918 0.4044 0.197 Uiso 1 1 calc R . .
C90 C 0.50733(17) 0.33515(17) 0.38906(13) 0.112(6) Uiso 1 1 d G . .
H90 H 0.4669 0.3089 0.3939 0.135 Uiso 1 1 calc R B .
C91 C -0.3030(8) 0.4444(6) 0.1238(5) 0.080(4) Uani 1 1 d . . .
H91 H -0.3027 0.4398 0.1581 0.096 Uiso 1 1 calc R . .
C92 C -0.3844(10) 0.4618(8) 0.0887(6) 0.112(7) Uani 1 1 d . . .
H92 H -0.4353 0.4732 0.1004 0.135 Uiso 1 1 calc R . .
C93 C -0.3916(13) 0.4625(10) 0.0381(7) 0.142(9) Uani 1 1 d . . .
C94 C -0.3131(11) 0.4527(8) 0.0233(5) 0.110(6) Uani 1 1 d . . .
H94 H -0.3134 0.4571 -0.0111 0.132 Uiso 1 1 calc R . .
C95 C -0.2316(9) 0.4359(6) 0.0589(5) 0.078(4) Uani 1 1 d . . .
H95 H -0.1802 0.4256 0.0472 0.094 Uiso 1 1 calc R . .
C96 C -0.5041(18) 0.4755(7) -0.0002(9) 0.148(9) Uani 1 1 d . . .
H96 H -0.5545 0.4539 -0.0159 0.178 Uiso 1 1 calc R . .

loop_
_atom_site_aniso_label
_atom_site_aniso_U_11
_atom_site_aniso_U_22
_atom_site_aniso_U_33
_atom_site_aniso_U_23
_atom_site_aniso_U_13
_atom_site_aniso_U_12
Zn1 0.0951(10) 0.0298(6) 0.0278(6) -0.0081(5) -0.0023(6) 0.0067(6)
Zn2 0.0385(6) 0.0353(6) 0.0255(5) 0.0006(4) 0.0008(4) 0.0007(5)
Zn3 0.0470(7) 0.0565(8) 0.0361(7) 0.0094(5) -0.0087(5) -0.0198(6)
Zn4 0.0351(5) 0.0312(6) 0.0287(6) -0.0020(4) 0.0080(4) 0.0016(4)
Zn5 0.0297(6) 0.0535(7) 0.0339(6) 0.0005(5) 0.0049(4) 0.0041(5)
Zn6 0.0441(7) 0.0612(8) 0.0305(6) -0.0069(5) 0.0071(5) 0.0130(6)
Zn7 0.0376(7) 0.1137(13) 0.0477(8) 0.0354(8) 0.0088(6) -0.0026(7)
Zn8 0.0403(7) 0.0385(7) 0.0624(8) -0.0062(6) -0.0145(6) -0.0036(5)
S1 0.0668(17) 0.0412(14) 0.0335(13) -0.0047(11) 0.0091(12) 0.0189(13)
S2 0.080(2) 0.0458(15) 0.0332(14) -0.0010(11) -0.0135(13) -0.0164(14)
S3 0.0781(19) 0.0315(13) 0.0345(14) -0.0029(10) -0.0031(13) -0.0027(13)
S4 0.0293(11) 0.0333(12) 0.0249(11) -0.0002(9) 0.0024(9) -0.0030(9)
S5 0.0420(14) 0.0648(17) 0.0338(14) 0.0108(12) 0.0062(11) 0.0038(12)
S6 0.0327(12) 0.0395(13) 0.0359(13) 0.0005(10) 0.0020(10) 0.0056(10)
S7 0.069(2) 0.113(3) 0.064(2) 0.046(2) -0.0231(17) -0.053(2)
S8 0.0312(12) 0.086(2) 0.0368(14) 0.0128(13) 0.0014(10) -0.0084(13)
S9 0.0499(15) 0.0496(15) 0.0376(14) -0.0071(11) 0.0136(11) 0.0008(12)
S10 0.0320(11) 0.0479(14) 0.0284(12) -0.0015(10) 0.0052(9) 0.0001(10)
S11 0.0320(12) 0.0316(12) 0.0535(15) -0.0053(11) 0.0043(11) -0.0022(9)
S12 0.0616(19) 0.122(3) 0.0574(19) 0.0394(19) 0.0357(16) 0.043(2)
S13 0.0644(18) 0.0473(16) 0.0403(15) -0.0147(12) -0.0109(13) 0.0156(13)
S14 0.087(3) 0.072(4) 0.069(3) 0.000(2) 0.046(3) -0.004(3)
S14 0.066(9) 0.15(2) 0.035(7) 0.008(8) 0.023(6) -0.039(11)
S15 0.097(3) 0.092(3) 0.141(4) -0.008(3) -0.057(3) -0.042(3)
N2 0.042(5) 0.092(7) 0.036(5) 0.004(5) 0.006(4) 0.027(5)
C6 0.21(3) 0.16(2) 0.149(17) -0.135(16) -0.104(19) 0.11(2)
C7 0.087(9) 0.069(8) 0.051(7) -0.025(6) 0.028(7) -0.002(7)
C8 0.101(14) 0.31(3) 0.16(2) -0.15(2) 0.036(14) 0.043(18)
C9 0.16(2) 0.18(2) 0.111(16) -0.056(16) 0.078(15) 0.023(17)
C10 0.098(14) 0.23(3) 0.112(16) -0.047(17) 0.065(12) -0.045(16)
C11 0.23(3) 0.23(3) 0.098(16) 0.048(17) 0.095(18) 0.06(2)
C12 0.31(3) 0.20(2) 0.092(14) 0.074(15) 0.128(19) 0.16(2)
C19 0.112(10) 0.024(5) 0.031(5) 0.002(4) 0.011(6) 0.018(6)
C20 0.166(15) 0.033(6) 0.050(7) 0.001(5) 0.019(8) 0.016(8)
C21 0.22(2) 0.036(8) 0.078(11) 0.006(7) 0.037(14) 0.044(12)
C22 0.156(18) 0.084(13) 0.075(11) 0.005(9) 0.024(12) 0.068(12)
C23 0.110(12) 0.062(9) 0.082(10) 0.010(7) 0.023(9) 0.041(8)
C24 0.094(10) 0.039(6) 0.066(8) 0.003(6) 0.025(7) 0.015(7)
C31 0.053(6) 0.055(7) 0.037(6) -0.004(5) -0.004(5) 0.018(5)
C32 0.075(9) 0.110(12) 0.048(8) 0.001(7) -0.007(6) 0.031(8)
C33 0.127(14) 0.168(17) 0.026(7) -0.004(8) 0.003(8) 0.049(13)
C34 0.130(15) 0.19(2) 0.054(10) 0.028(11) 0.004(9) 0.085(15)
C35 0.21(2) 0.22(3) 0.070(12) 0.032(14) -0.004(14) 0.15(2)
C36 0.175(18) 0.159(17) 0.055(9) 0.018(10) 0.016(10) 0.124(16)
C43 0.041(6) 0.079(8) 0.044(6) 0.012(6) -0.011(5) -0.024(6)
C44 0.059(8) 0.103(11) 0.053(8) 0.008(7) -0.005(6) -0.024(7)
C45 0.135(15) 0.103(12) 0.046(8) 0.007(8) -0.029(9) -0.030(11)
C46 0.086(12) 0.107(14) 0.145(18) 0.001(13) -0.069(12) -0.015(10)
C47 0.091(14) 0.22(3) 0.111(16) 0.021(17) -0.048(12) -0.046(15)
C48 0.050(8) 0.152(16) 0.094(12) 0.022(11) -0.007(8) -0.026(9)
C55 0.035(5) 0.053(6) 0.030(5) 0.007(4) 0.001(4) 0.010(4)
C56 0.052(6) 0.056(7) 0.060(7) 0.006(6) 0.018(5) -0.009(5)
C57 0.086(9) 0.062(8) 0.077(9) 0.017(7) 0.020(7) -0.012(7)
C58 0.095(11) 0.141(15) 0.059(9) 0.050(9) 0.019(8) -0.037(11)
C59 0.107(12) 0.118(13) 0.057(9) 0.015(9) 0.033(8) -0.028(10)
C60 0.071(8) 0.088(9) 0.046(7) 0.000(6) 0.021(6) -0.005(7)
C91 0.053(7) 0.125(13) 0.062(8) 0.001(8) 0.017(6) 0.020(8)
C92 0.059(9) 0.20(2) 0.075(11) 0.004(12) 0.009(8) 0.051(11)
C93 0.090(12) 0.24(3) 0.070(11) -0.014(13) -0.024(9) 0.102(14)
C94 0.093(11) 0.183(18) 0.047(8) 0.028(10) 0.006(7) 0.073(12)
C95 0.054(7) 0.129(13) 0.052(8) 0.018(8) 0.015(6) 0.028(8)
C96 0.154(17) 0.100(14) 0.151(17) 0.029(16) -0.028(15) 0.018(16)

loop_
_geom_bond_atom_site_label_1
_geom_bond_atom_site_label_2
_geom_bond_distance
_geom_bond_site_symmetry_2
_geom_bond_publ_flag
Zn1 N1 2.007(11) . ?
Zn1 S1 2.331(3) . ?
Zn1 S3 2.334(3) . ?
Zn1 S2 2.361(4) . ?
Zn2 S6 2.340(3) . ?
Zn2 S5 2.342(3) . ?
Zn2 S4 2.347(2) . ?
Zn2 S3 2.370(3) . ?
Zn3 S7 2.321(3) . ?
Zn3 S8 2.332(3) . ?
Zn3 S2 2.334(4) . ?
Zn3 S4 2.349(2) . ?
Zn4 S11 2.316(3) . ?
Zn4 S4 2.340(2) . ?
Zn4 S1 2.343(3) . ?
Zn4 S10 2.374(3) . ?
Zn5 N2 2.020(8) . ?
Zn5 S9 2.330(3) . ?
Zn5 S8 2.332(3) . ?
Zn5 S10 2.346(3) . ?
Zn6 S12 2.293(4) . ?
Zn6 S13 2.307(3) . ?
Zn6 S4 2.346(2) . ?
Zn6 S9 2.366(3) . ?
Zn7 S14 2.279(13) . ?
Zn7 S14 2.318(5) . ?
Zn7 S7 2.381(4) . ?
Zn7 S5 2.392(3) . ?
Zn7 S12 2.400(4) . ?
Zn8 S15 2.256(4) . ?
Zn8 S13 2.372(4) . ?
Zn8 S6 2.385(3) . ?
Zn8 S11 2.418(3) . ?
S1 C7 1.741(7) . ?
S2 C13 1.771(8) . ?
S3 C19 1.835(13) . ?
S5 C25 1.762(14) . ?
S6 C31 1.780(3) . ?
S7 C37 1.775(5) . ?
S8 C43 1.773(3) . ?
S9 C49 1.820(4) . ?
S10 C55 1.767(4) . ?
S11 C61 1.726(4) . ?
S11 C61B 1.755(4) . ?
S12 C67 1.882(5) . ?
S13 C73 1.733(4) . ?
S14 C79 1.793(6) . ?
S14 C79 1.454(13) . ?
S15 C85 1.542(7) . ?
N2 C95 1.321(14) . ?
N2 C91 1.356(15) . ?
N1 C1 1.356(19) . ?
N1 C5 1.370(19) . ?
C1 C2 1.42(2) . ?
C1 H1 0.9300 . ?
C2 C3 1.29(2) . ?
C2 H2 0.9300 . ?
C3 C4 1.28(2) . ?
C3 C6 1.57(2) . ?
C4 C5 1.38(2) . ?
C4 H4 0.9300 . ?
C5 H5 0.9300 . ?
C6 C6 1.44(6) 3 ?
C6 H6 0.9300 . ?
C7 C8 1.3900 . ?
C7 C12 1.3900 . ?
C8 C9 1.3900 . ?
C8 H8 0.9300 . ?
C9 C10 1.3900 . ?
C9 H9 0.9300 . ?
C10 C11 1.3900 . ?
C10 H10 0.9300 . ?
C11 C12 1.3900 . ?
C11 H11 0.9300 . ?
C12 H12 0.9300 . ?
C13 C18 1.3900 . ?
C13 C14 1.3901 . ?
C14 C15 1.3900 . ?
C14 H14 0.9300 . ?
C15 C16 1.3900 . ?
C15 H15 0.9300 . ?
C16 C17 1.3900 . ?
C16 H16 0.9300 . ?
C17 C18 1.3900 . ?
C17 H17 0.9300 . ?
C18 H18 0.9300 . ?
C19 C24 1.366(18) . ?
C19 C20 1.410(15) . ?
C20 C21 1.40(2) . ?
C20 H20 0.9300 . ?
C21 C22 1.36(3) . ?
C21 H21 0.9300 . ?
C22 C23 1.34(2) . ?
C22 H22 0.9300 . ?
C23 C24 1.363(17) . ?
C23 H23 0.9300 . ?
C24 H24 0.9300 . ?
C25 C30 1.342(19) . ?
C25 C26 1.41(2) . ?
C26 C27 1.49(3) . ?
C26 H26 0.9300 . ?
C27 C28 1.32(3) . ?
C27 H27 0.9300 . ?
C28 C29 1.19(3) . ?
C28 H28 0.9300 . ?
C29 C30 1.54(2) . ?
C29 H29 0.9300 . ?
C30 H30 0.9300 . ?
C31 C32 1.3900 . ?
C31 C36 1.3900 . ?
C32 C33 1.3900 . ?
C32 H32 0.9300 . ?
C33 C34 1.3900 . ?
C33 H33 0.9300 . ?
C34 C35 1.3900 . ?
C34 H34 0.9300 . ?
C35 C36 1.3900 . ?
C35 H35 0.9300 . ?
C36 H36 0.9300 . ?
C37 C42 1.3900 . ?
C37 C38 1.3900 . ?
C38 C39 1.3900 . ?
C38 H38 0.9300 . ?
C39 C40 1.3900 . ?
C39 H39 0.9300 . ?
C40 C41 1.3900 . ?
C40 H40 0.9300 . ?
C41 C42 1.3901 . ?
C41 H41 0.9300 . ?
C42 H42 0.9300 . ?
C43 C44 1.3899 . ?
C43 C48 1.3901 . ?
C44 C45 1.3900 . ?
C44 H44 0.9300 . ?
C45 C46 1.3900 . ?
C45 H45 0.9300 . ?
C46 C47 1.3900 . ?
C46 H46 0.9300 . ?
C47 C48 1.3900 . ?
C47 H47 0.9300 . ?
C48 H48 0.9300 . ?
C49 C50 1.3900 . ?
C49 C54 1.3901 . ?
C50 C51 1.3900 . ?
C50 H50 0.9300 . ?
C51 C52 1.3899 . ?
C51 H51 0.9300 . ?
C52 C53 1.3901 . ?
C52 H52 0.9300 . ?
C53 C54 1.3899 . ?
C53 H53 0.9300 . ?
C54 H54 0.9300 . ?
C55 C56 1.3900 . ?
C55 C60 1.3900 . ?
C56 C57 1.3901 . ?
C56 H56 0.9300 . ?
C57 C58 1.3898 . ?
C57 H57 0.9300 . ?
C58 C59 1.3901 . ?
C58 H58 0.9300 . ?
C59 C60 1.3900 . ?
C59 H59 0.9300 . ?
C60 H60 0.9300 . ?
C61 C62 1.3900 . ?
C61 C66 1.3901 . ?
C62 C63 1.3900 . ?
C62 H62 0.9300 . ?
C63 C64 1.3900 . ?
C63 H63 0.9300 . ?
C64 C65 1.3900 . ?
C64 H64 0.9300 . ?
C65 C66 1.3900 . ?
C65 H65 0.9300 . ?
C66 H66 0.9300 . ?
C61B C62B 1.3900 . ?
C61B C66B 1.3901 . ?
C62B C63B 1.3900 . ?
C62B H62B 0.9300 . ?
C63B C64B 1.3900 . ?
C63B H63B 0.9300 . ?
C64B C65B 1.3900 . ?
C64B H64B 0.9300 . ?
C65B C66B 1.3899 . ?
C65B H65B 0.9300 . ?
C66B H66B 0.9300 . ?
C67 C72 1.3899 . ?
C67 C68 1.3900 . ?
C68 C69 1.3900 . ?
C68 H68 0.9300 . ?
C69 C70 1.3901 . ?
C69 H69 0.9300 . ?
C70 C71 1.3900 . ?
C70 H70 0.9300 . ?
C71 C72 1.3900 . ?
C71 H71 0.9300 . ?
C72 H72 0.9300 . ?
C73 C74 1.3900 . ?
C73 C78 1.3901 . ?
C74 C75 1.3899 . ?
C74 H74 0.9300 . ?
C75 C76 1.3900 . ?
C75 H75 0.9300 . ?
C76 C77 1.3900 . ?
C76 H76 0.9300 . ?
C77 C78 1.3900 . ?
C77 H77 0.9300 . ?
C78 H78 0.9300 . ?
C79 C80 1.3900 . ?
C79 C84 1.3901 . ?
C80 C81 1.3900 . ?
C80 H80 0.9300 . ?
C81 C82 1.3899 . ?
C81 H81 0.9300 . ?
C82 C83 1.3900 . ?
C82 H82 0.9300 . ?
C83 C84 1.3900 . ?
C83 H83 0.9300 . ?
C84 H84 0.9300 . ?
C85 C86 1.3899 . ?
C85 C90 1.3900 . ?
C86 C87 1.3900 . ?
C86 H86 0.9300 . ?
C87 C88 1.3901 . ?
C87 H87 0.9300 . ?
C88 C89 1.3900 . ?
C88 H88 0.9300 . ?
C89 C90 1.3900 . ?
C89 H89 0.9300 . ?
C90 H90 0.9300 . ?
C91 C92 1.378(18) . ?
C91 H91 0.9300 . ?
C92 C93 1.34(2) . ?
C92 H92 0.9300 . ?
C93 C94 1.34(2) . ?
C93 C96 1.72(2) . ?
C94 C95 1.380(17) . ?
C94 H94 0.9300 . ?
C95 H95 0.9300 . ?
C96 C96 1.27(4) 3_465 ?
C96 H96 0.9300 . ?
